data_4505601
loop_
_publ_author_name
'Wang, Xiao-Feng'
'Zhang, Yue-Biao'
'Xue, Wei'

_publ_section_title
;
 From Nonporous to Porous Doubly-Pillared-Layer Framework: Control over
 Interpenetration via Shape Alteration of Layer Apertures
;
_journal_issue 3
_journal_name_full 'Crystal Growth &amp; Design'
_journal_page_first 1626
_journal_paper_doi 10.1021/cg201657q
_journal_volume 12
_journal_year 2012
_chemical_formula_sum 'C36 H26 Co2 N6 O8'
_chemical_formula_weight 788.49
_chemical_name_systematic
; 
 ? 
;
_space_group_IT_number 14
_symmetry_cell_setting monoclinic
_symmetry_space_group_name_Hall '-P 2ybc'
_symmetry_space_group_name_H-M 'P 1 21/c 1'
_atom_sites_solution_hydrogens geom
_atom_sites_solution_primary direct
_atom_sites_solution_secondary difmap
_audit_creation_method SHELXL-97
_cell_angle_alpha 90.00
_cell_angle_beta 99.234(4)
_cell_angle_gamma 90.00
_cell_formula_units_Z 2
_cell_length_a 11.3737(4)
_cell_length_b 17.9058(8)
_cell_length_c 17.6013(7)
_cell_measurement_temperature 150(2)
_cell_volume 3538.1(2)
_computing_cell_refinement
;
CrysAlis RED, Oxford Diffraction Ltd.,
Version 1.171.31.7 (release 18-10-2006 CrysAlis171 .NET)
(compiled Oct 18 2006,16:28:17)
;
_computing_data_collection
;
CrysAlis CCD, Oxford Diffraction Ltd.,
Version 1.171.31.7 (release 18-10-2006 CrysAlis171 .NET)
(compiled Oct 18 2006,16:28:17)
;
_computing_data_reduction
;
CrysAlis RED, Oxford Diffraction Ltd.,
Version 1.171.31.7 (release 18-10-2006 CrysAlis171 .NET)
(compiled Oct 18 2006,16:28:17)
;
_computing_structure_refinement 'SHELXL-97 (Sheldrick, 1997)'
_computing_structure_solution 'SHELXS-97 (Sheldrick, 1990)'
_diffrn_ambient_temperature 150(2)
_diffrn_detector_area_resol_mean 16.0855
_diffrn_measured_fraction_theta_full 0.935
_diffrn_measured_fraction_theta_max 0.935
_diffrn_measurement_device_type 'Oxford Germioni S Ultra'
_diffrn_measurement_method '\w and \p scan'
_diffrn_radiation_monochromator graphite
_diffrn_radiation_source 'fine-focus sealed tube'
_diffrn_radiation_type CuK\a
_diffrn_radiation_wavelength 1.54178
_diffrn_reflns_av_R_equivalents 0.0686
_diffrn_reflns_av_sigmaI/netI 0.1028
_diffrn_reflns_limit_h_max 12
_diffrn_reflns_limit_h_min -12
_diffrn_reflns_limit_k_max 19
_diffrn_reflns_limit_k_min -19
_diffrn_reflns_limit_l_max 19
_diffrn_reflns_limit_l_min -19
_diffrn_reflns_number 11522
_diffrn_reflns_theta_full 59.99
_diffrn_reflns_theta_max 59.99
_diffrn_reflns_theta_min 3.54
_exptl_absorpt_coefficient_mu 3.930
_exptl_absorpt_correction_T_max 0.8277
_exptl_absorpt_correction_T_min 0.6499
_exptl_absorpt_correction_type multi-scan
_exptl_absorpt_process_details
;
CrysAlis RED, Oxford Diffraction Ltd.,
Version 1.171.31.7 (release 18-10-2006 CrysAlis171 .NET)
(compiled Oct 18 2006,16:28:17)
Empirical absorption correction using spherical harmonics,
implemented in SCALE3 ABSPACK scaling algorithm.
;
_exptl_crystal_colour purple
_exptl_crystal_density_diffrn 0.740
_exptl_crystal_density_method 'not measured'
_exptl_crystal_description block
_exptl_crystal_F_000 804
_exptl_crystal_size_max 0.12
_exptl_crystal_size_mid 0.08
_exptl_crystal_size_min 0.05
_platon_squeeze_details
;
;
_refine_diff_density_max 1.888
_refine_diff_density_min -0.505
_refine_diff_density_rms 0.119
_refine_ls_goodness_of_fit_ref 1.070
_refine_ls_hydrogen_treatment constr
_refine_ls_matrix_type full
_refine_ls_number_parameters 234
_refine_ls_number_reflns 4911
_refine_ls_number_restraints 60
_refine_ls_restrained_S_all 1.100
_refine_ls_R_factor_all 0.1527
_refine_ls_R_factor_gt 0.1193
_refine_ls_shift/su_max 0.000
_refine_ls_shift/su_mean 0.000
_refine_ls_structure_factor_coef Fsqd
_refine_ls_weighting_details 'calc w=1/[\s^2^(Fo^2^)+(0.2000P)^2^+0.0000P] where P=(Fo^2^+2Fc^2^)/3'
_refine_ls_weighting_scheme calc
_refine_ls_wR_factor_gt 0.3174
_refine_ls_wR_factor_ref 0.3438
_reflns_number_gt 2397
_reflns_number_total 4911
_reflns_threshold_expression >2sigma(I)
_cod_data_source_file cg201657q_si_001.cif
_cod_data_source_block 2
_cod_original_sg_symbol_H-M P21/c
_cod_database_code 4505601

loop_
_symmetry_equiv_pos_as_xyz
'x, y, z'
'-x, y+1/2, -z+1/2'
'-x, -y, -z'
'x, -y-1/2, z-1/2'

loop_
_atom_site_label
_atom_site_type_symbol
_atom_site_fract_x
_atom_site_fract_y
_atom_site_fract_z
_atom_site_U_iso_or_equiv
_atom_site_adp_type
_atom_site_occupancy
_atom_site_symmetry_multiplicity
_atom_site_calc_flag
_atom_site_refinement_flags
_atom_site_disorder_assembly
_atom_site_disorder_group
Co1 Co 0.03434(12) 0.07795(8) -0.07561(7) 0.0510(6) Uani 1 1 d . . .
O1 O 0.0625(5) 0.1045(3) 0.0359(3) 0.0603(17) Uani 1 1 d . A .
O2 O -0.0334(5) 0.0293(3) 0.1062(3) 0.0475(15) Uani 1 1 d . . .
O3 O 0.0318(5) 0.3027(3) 0.3955(3) 0.0571(17) Uani 1 1 d . . .
O4 O 0.0111(4) 0.3888(4) 0.3034(3) 0.0499(14) Uani 1 1 d . . .
N1 N -0.004(2) 0.0552(11) 0.2518(17) 0.160(10) Uiso 0.50 1 d PD A 1
H1A H 0.0015 0.0188 0.2191 0.192 Uiso 0.50 1 calc PRD A 1
H1B H -0.0113 0.0449 0.2998 0.192 Uiso 0.50 1 calc PR A 1
H6A H 0.0533 0.2453 0.0990 0.192 Uiso 0.50 1 d PR A 1
N1' N 0.048(2) 0.2663(16) 0.0650(14) 0.185(12) Uiso 0.50 1 d PD A 2
H1'A H 0.0561 0.3152 0.0665 0.222 Uiso 0.50 1 calc PR A 2
H1'B H 0.0501 0.2422 0.0216 0.222 Uiso 0.50 1 calc PR A 2
H2A H 0.0016 0.1001 0.2537 0.222 Uiso 0.50 1 d PR A 2
N2 N 0.2237(6) 0.0764(4) -0.0733(4) 0.056(2) Uani 1 1 d D . .
N3 N 0.8408(5) 0.0822(3) -0.0781(3) 0.0416(17) Uani 1 1 d D . .
C1 C 0.0074(8) 0.1513(5) 0.1531(5) 0.063(3) Uani 1 1 d D A .
C2 C -0.0029(6) 0.1333(5) 0.2262(5) 0.061(3) Uani 1 1 d D . .
C3 C 0.0049(7) 0.1869(4) 0.2844(4) 0.046(2) Uani 1 1 d D A .
H3A H 0.0027 0.1735 0.3364 0.055 Uiso 1 1 calc R . .
C4 C 0.0162(7) 0.2606(6) 0.2627(5) 0.065(3) Uani 1 1 d D . .
C5 C 0.0347(9) 0.2796(5) 0.1890(6) 0.071(3) Uani 1 1 d D A .
H5A H 0.0486 0.3301 0.1764 0.085 Uiso 1 1 calc R . .
C6 C 0.0328(8) 0.2248(6) 0.1351(5) 0.075(3) Uani 1 1 d D . .
C7 C 0.0154(8) 0.0855(6) 0.0963(7) 0.072(3) Uani 1 1 d . . .
C8 C 0.0192(7) 0.3230(5) 0.3268(6) 0.049(2) Uani 1 1 d . . .
C9 C 0.4698(7) 0.0780(4) -0.0742(4) 0.058(2) Uani 1 1 d DU . .
C10 C 0.4210(8) 0.1195(5) -0.0208(5) 0.076(3) Uani 1 1 d D . .
H10A H 0.4712 0.1491 0.0157 0.091 Uiso 1 1 calc R . .
C11 C 0.3009(6) 0.1181(4) -0.0202(4) 0.045(2) Uani 1 1 d DU . .
H11A H 0.2693 0.1464 0.0175 0.054 Uiso 1 1 calc R . .
C12 C 0.2715(6) 0.0358(5) -0.1262(5) 0.057(3) Uani 1 1 d D . .
H12A H 0.2208 0.0066 -0.1628 0.068 Uiso 1 1 calc R . .
C13 C 0.3905(8) 0.0364(7) -0.1273(7) 0.099(4) Uani 1 1 d D . .
H13A H 0.4211 0.0077 -0.1651 0.119 Uiso 1 1 calc R . .
C14 C 0.5912(5) 0.0794(3) -0.0760(3) 0.0179(13) Uani 1 1 d DU . .
C15 C 0.6751(7) 0.1285(5) -0.0324(5) 0.067(3) Uani 1 1 d D . .
H15A H 0.6449 0.1644 -0.0007 0.080 Uiso 1 1 calc R . .
C16 C 0.7968(5) 0.1282(4) -0.0324(5) 0.049(2) Uani 1 1 d D . .
H16A H 0.8476 0.1610 0.0004 0.059 Uiso 1 1 calc R . .
C17 C 0.7716(6) 0.0322(5) -0.1243(4) 0.051(2) Uani 1 1 d D . .
H17A H 0.8054 -0.0004 -0.1575 0.062 Uiso 1 1 calc R . .
C18 C 0.6505(7) 0.0308(5) -0.1209(6) 0.075(3) Uani 1 1 d D . .
H18A H 0.6036 -0.0057 -0.1512 0.090 Uiso 1 1 calc R . .

loop_
_atom_site_aniso_label
_atom_site_aniso_U_11
_atom_site_aniso_U_22
_atom_site_aniso_U_33
_atom_site_aniso_U_23
_atom_site_aniso_U_13
_atom_site_aniso_U_12
Co1 0.0518(9) 0.0505(9) 0.0537(9) 0.0016(7) 0.0180(6) -0.0018(7)
O1 0.067(4) 0.070(4) 0.043(3) -0.007(3) 0.006(3) -0.015(3)
O2 0.044(3) 0.043(4) 0.055(4) 0.009(3) 0.007(3) 0.005(3)
O3 0.068(4) 0.068(4) 0.042(3) -0.015(3) 0.028(3) -0.014(3)
O4 0.034(3) 0.056(4) 0.059(4) -0.006(3) 0.008(2) -0.016(3)
N2 0.076(5) 0.037(4) 0.056(4) 0.022(4) 0.017(4) -0.016(4)
N3 0.043(4) 0.044(4) 0.035(3) 0.021(3) -0.003(3) -0.018(3)
C1 0.088(7) 0.049(6) 0.054(6) -0.015(5) 0.011(5) -0.011(5)
C2 0.071(6) 0.060(6) 0.056(6) 0.033(5) 0.023(5) 0.008(5)
C3 0.074(6) 0.033(5) 0.037(5) -0.017(4) 0.026(4) -0.009(4)
C4 0.035(5) 0.098(9) 0.060(6) -0.031(6) 0.006(4) -0.009(5)
C5 0.085(7) 0.047(6) 0.087(8) 0.001(5) 0.034(6) -0.021(5)
C6 0.078(7) 0.109(9) 0.045(6) 0.013(6) 0.032(5) 0.052(6)
C7 0.033(5) 0.078(8) 0.109(9) 0.003(7) 0.027(5) 0.031(5)
C8 0.035(5) 0.040(6) 0.078(7) -0.017(5) 0.022(4) -0.009(4)
C9 0.134(7) 0.008(4) 0.026(4) 0.004(3) -0.004(4) 0.008(4)
C10 0.072(7) 0.096(8) 0.059(6) -0.050(6) 0.006(5) -0.010(6)
C11 0.018(4) 0.054(5) 0.064(5) -0.020(4) 0.005(3) -0.001(4)
C12 0.025(4) 0.078(7) 0.070(6) -0.047(5) 0.014(4) -0.021(4)
C13 0.074(7) 0.104(9) 0.129(10) -0.059(8) 0.049(7) -0.015(7)
C14 0.025(2) 0.014(2) 0.014(2) -0.0005(16) 0.0027(16) 0.0027(17)
C15 0.054(6) 0.064(7) 0.087(7) -0.026(5) 0.027(5) 0.006(5)
C16 0.012(4) 0.043(5) 0.097(7) -0.049(5) 0.022(4) -0.009(3)
C17 0.030(4) 0.078(7) 0.048(5) -0.027(5) 0.011(4) -0.007(4)
C18 0.034(5) 0.069(7) 0.123(9) -0.035(6) 0.016(5) 0.009(5)

loop_
_atom_type_symbol
_atom_type_description
_atom_type_scat_dispersion_real
_atom_type_scat_dispersion_imag
_atom_type_scat_source
C C 0.0181 0.0091 'International Tables Vol C Tables 4.2.6.8 and 6.1.1.4'
H H 0.0000 0.0000 'International Tables Vol C Tables 4.2.6.8 and 6.1.1.4'
Co Co -2.3653 3.6143 'International Tables Vol C Tables 4.2.6.8 and 6.1.1.4'
N N 0.0311 0.0180 'International Tables Vol C Tables 4.2.6.8 and 6.1.1.4'
O O 0.0492 0.0322 'International Tables Vol C Tables 4.2.6.8 and 6.1.1.4'

loop_
_geom_angle_atom_site_label_1
_geom_angle_atom_site_label_2
_geom_angle_atom_site_label_3
_geom_angle
_geom_angle_site_symmetry_1
_geom_angle_site_symmetry_3
O2 Co1 O1 119.2(3) 3 .
O2 Co1 N2 87.4(2) 3 .
O1 Co1 N2 89.0(3) . .
O2 Co1 O4 90.2(2) 3 4_565
O1 Co1 O4 150.3(3) . 4_565
N2 Co1 O4 89.2(2) . 4_565
O2 Co1 O3 151.1(2) 3 4_565
O1 Co1 O3 89.4(2) . 4_565
N2 Co1 O3 89.6(2) . 4_565
O4 Co1 O3 60.9(2) 4_565 4_565
O2 Co1 N3 93.8(2) 3 1_455
O1 Co1 N3 90.8(2) . 1_455
N2 Co1 N3 178.7(2) . 1_455
O4 Co1 N3 90.4(2) 4_565 1_455
O3 Co1 N3 89.2(2) 4_565 1_455
O2 Co1 C8 120.7(3) 3 4_565
O1 Co1 C8 119.9(3) . 4_565
N2 Co1 C8 88.9(2) . 4_565
O4 Co1 C8 30.5(3) 4_565 4_565
O3 Co1 C8 30.5(3) 4_565 4_565
N3 Co1 C8 90.2(2) 1_455 4_565
C7 O1 Co1 135.6(7) . .
C7 O2 Co1 140.0(6) . 3
C8 O3 Co1 86.4(5) . 4_566
C8 O4 Co1 86.8(5) . 4_566
C2 N1 H1A 120.0 . .
C2 N1 H1B 120.0 . .
H1A N1 H1B 120.0 . .
C2 N1 H2A 20.0 . .
H1A N1 H2A 138.7 . .
H1B N1 H2A 100.9 . .
C6 N1' H6A 11.4 . .
C6 N1' H1'A 120.0 . .
H6A N1' H1'A 120.9 . .
C6 N1' H1'B 120.0 . .
H6A N1' H1'B 117.9 . .
H1'A N1' H1'B 120.0 . .
C12 N2 C11 117.9(6) . .
C12 N2 Co1 120.2(5) . .
C11 N2 Co1 121.9(5) . .
C16 N3 C17 122.5(6) . .
C16 N3 Co1 119.5(4) . 1_655
C17 N3 Co1 117.9(5) . 1_655
C2 C1 C6 119.6(8) . .
C2 C1 C7 117.1(9) . .
C6 C1 C7 122.1(9) . .
C1 C2 C3 122.1(8) . .
C1 C2 N1 121.7(14) . .
C3 C2 N1 115.6(14) . .
C1 C2 H2A 141.4 . .
C3 C2 H2A 94.7 . .
N1 C2 H2A 21.1 . .
C4 C3 C2 116.8(7) . .
C4 C3 H3A 121.6 . .
C2 C3 H3A 121.6 . .
C3 C4 C5 121.7(8) . .
C3 C4 C8 117.9(8) . .
C5 C4 C8 120.2(9) . .
C6 C5 C4 119.0(8) . .
C6 C5 H5A 120.5 . .
C4 C5 H5A 120.5 . .
C5 C6 C1 120.1(8) . .
C5 C6 N1' 103.3(15) . .
C1 C6 N1' 136.2(15) . .
C5 C6 H6A 104.4 . .
C1 C6 H6A 135.3 . .
N1' C6 H6A 10.0 . .
O2 C7 O1 127.4(10) . .
O2 C7 C1 118.3(9) . .
O1 C7 C1 113.5(9) . .
O4 C8 O3 125.8(8) . .
O4 C8 C4 116.1(9) . .
O3 C8 C4 118.1(8) . .
O4 C8 Co1 62.7(4) . 4_566
O3 C8 Co1 63.2(4) . 4_566
C4 C8 Co1 176.9(5) . 4_566
C10 C9 C14 121.1(7) . .
C10 C9 C13 116.9(7) . .
C14 C9 C13 122.0(7) . .
C11 C10 C9 120.4(7) . .
C11 C10 H10A 119.8 . .
C9 C10 H10A 119.8 . .
C10 C11 N2 121.8(7) . .
C10 C11 H11A 119.1 . .
N2 C11 H11A 119.1 . .
C13 C12 N2 121.0(7) . .
C13 C12 H12A 119.5 . .
N2 C12 H12A 119.5 . .
C12 C13 C9 122.0(8) . .
C12 C13 H13A 119.0 . .
C9 C13 H13A 119.0 . .
C9 C14 C18 124.5(6) . .
C9 C14 C15 125.5(6) . .
C18 C14 C15 110.0(6) . .
C16 C15 C14 125.4(7) . .
C16 C15 H15A 117.3 . .
C14 C15 H15A 117.3 . .
N3 C16 C15 119.0(6) . .
N3 C16 H16A 120.5 . .
C15 C16 H16A 120.5 . .
N3 C17 C18 117.8(7) . .
N3 C17 H17A 121.1 . .
C18 C17 H17A 121.1 . .
C17 C18 C14 125.2(7) . .
C17 C18 H18A 117.4 . .
C14 C18 H18A 117.4 . .

loop_
_geom_bond_atom_site_label_1
_geom_bond_atom_site_label_2
_geom_bond_distance
_geom_bond_site_symmetry_2
Co1 O2 1.994(6) 3
Co1 O1 1.994(6) .
Co1 N2 2.148(7) .
Co1 O4 2.186(5) 4_565
Co1 O3 2.196(6) 4_565
Co1 N3 2.196(6) 1_455
Co1 C8 2.456(8) 4_565
O1 C7 1.310(12) .
O2 C7 1.176(11) .
O2 Co1 1.994(6) 3
O3 C8 1.248(10) .
O3 Co1 2.196(6) 4_566
O4 C8 1.247(10) .
O4 Co1 2.186(5) 4_566
N1 C2 1.470(17) .
N1 H1A 0.8800 .
N1 H1B 0.8800 .
N1 H2A 0.8058 .
N1' C6 1.476(17) .
N1' H6A 0.7020 .
N1' H1'A 0.8800 .
N1' H1'B 0.8800 .
N2 C12 1.362(9) .
N2 C11 1.393(9) .
N3 C16 1.306(8) .
N3 C17 1.370(9) .
N3 Co1 2.196(6) 1_655
C1 C2 1.350(10) .
C1 C6 1.395(11) .
C1 C7 1.557(13) .
C2 C3 1.395(10) .
C2 H2A 0.7640 .
C3 C4 1.385(11) .
C3 H3A 0.9500 .
C4 C5 1.390(11) .
C4 C8 1.584(12) .
C5 C6 1.363(11) .
C5 H5A 0.9500 .
C6 H6A 0.7998 .
C8 Co1 2.456(8) 4_566
C9 C10 1.383(10) .
C9 C14 1.386(7) .
C9 C13 1.404(10) .
C10 C11 1.367(10) .
C10 H10A 0.9500 .
C11 H11A 0.9500 .
C12 C13 1.356(10) .
C12 H12A 0.9500 .
C13 H13A 0.9500 .
C14 C18 1.417(9) .
C14 C15 1.428(9) .
C15 C16 1.385(9) .
C15 H15A 0.9500 .
C16 H16A 0.9500 .
C17 C18 1.389(9) .
C17 H17A 0.9500 .
C18 H18A 0.9500 .

loop_
_platon_squeeze_void_nr
_platon_squeeze_void_average_x
_platon_squeeze_void_average_y
_platon_squeeze_void_average_z
_platon_squeeze_void_volume
_platon_squeeze_void_count_electrons
_platon_squeeze_void_content
1 -0.038 0.462 -0.010 2126 841 ' '
